data_4038754
loop_
_publ_author_name
'Nguyen, Thi Mo'
'Cao, Hoang Anh'
'Thuong Cao, Thi Thuong'
'Koyama, Satoki'
'Mac, Dinh Hung'
'Nguyen, Thanh Binh'

_publ_section_title
;
 Access to [2,1]Benzothiazine <i>S</i>,<i>S</i>-Dioxides from
 \b-Substituted <i>o</i>-Nitrostyrenes and Sulfur.
;
_journal_issue 19
_journal_name_full 'The Journal of organic chemistry'
_journal_page_first 12058
_journal_page_last 12066
_journal_paper_doi 10.1021/acs.joc.0c00918
_journal_volume 85
_journal_year 2020
_chemical_formula_moiety 'C13 H9 F N2 O2 S'
_chemical_formula_sum 'C13 H9 F N2 O2 S'
_chemical_formula_weight 276.28
_space_group_crystal_system orthorhombic
_space_group_IT_number 43
_space_group_name_Hall 'F 2 -2d'
_space_group_name_H-M_alt 'F d d 2'
_atom_sites_solution_hydrogens geom
_audit_creation_method SHELXL-2014/7
_cell_angle_alpha 90
_cell_angle_beta 90
_cell_angle_gamma 90
_cell_formula_units_Z 16
_cell_length_a 19.2656(16)
_cell_length_b 33.470(3)
_cell_length_c 7.2379(6)
_cell_measurement_reflns_used 5812
_cell_measurement_temperature 273(2)
_cell_measurement_theta_max 28.21
_cell_measurement_theta_min 3.07
_cell_volume 4667.1(7)
_computing_cell_refinement 'SAINT (Bruker, 2013)'
_computing_data_collection 'APEX2 (Bruker, 2014)'
_computing_data_reduction 'SAINT (Bruker, 2013)'
_computing_structure_refinement 'SHELXL-2014/7 (Sheldrick, 2014)'
_computing_structure_solution 'SHELXT 2014/5 (Sheldrick, 2014)'
_diffrn_ambient_temperature 273(2)
_diffrn_measured_fraction_theta_full 0.998
_diffrn_measured_fraction_theta_max 0.998
_diffrn_measurement_device_type 'Bruker APEX-II CCD'
_diffrn_measurement_method '\f and \w scans'
_diffrn_radiation_type MoK\a
_diffrn_radiation_wavelength 0.71073
_diffrn_reflns_av_R_equivalents 0.0436
_diffrn_reflns_av_unetI/netI 0.0361
_diffrn_reflns_Laue_measured_fraction_full 0.998
_diffrn_reflns_Laue_measured_fraction_max 0.998
_diffrn_reflns_limit_h_max 23
_diffrn_reflns_limit_h_min -23
_diffrn_reflns_limit_k_max 32
_diffrn_reflns_limit_k_min -40
_diffrn_reflns_limit_l_max 8
_diffrn_reflns_limit_l_min -8
_diffrn_reflns_number 11547
_diffrn_reflns_point_group_measured_fraction_full 0.983
_diffrn_reflns_point_group_measured_fraction_max 0.983
_diffrn_reflns_theta_full 25.242
_diffrn_reflns_theta_max 26.000
_diffrn_reflns_theta_min 3.067
_exptl_absorpt_coefficient_mu 0.289
_exptl_absorpt_correction_T_max 0.7457
_exptl_absorpt_correction_T_min 0.6871
_exptl_absorpt_correction_type multi-scan
_exptl_absorpt_process_details
;
SADABS-2016/2 (Bruker,2016/2) was used for absorption correction.
wR2(int) was 0.0699 before and 0.0646 after correction.
The Ratio of minimum to maximum transmission is 0.9214.
The \l/2 correction factor is Not present.
;
_exptl_crystal_colour 'pale yellow'
_exptl_crystal_density_diffrn 1.573
_exptl_crystal_description block
_exptl_crystal_F_000 2272
_exptl_crystal_size_max 0.325
_exptl_crystal_size_mid 0.201
_exptl_crystal_size_min 0.117
_refine_diff_density_max 0.503
_refine_diff_density_min -0.240
_refine_diff_density_rms 0.070
_refine_ls_abs_structure_details
;
 Flack x determined using 821 quotients [(I+)-(I-)]/[(I+)+(I-)]
 (Parsons, Flack and Wagner, Acta Cryst. B69 (2013) 249-259).
;
_refine_ls_abs_structure_Flack -0.02(4)
_refine_ls_extinction_method none
_refine_ls_goodness_of_fit_ref 1.060
_refine_ls_hydrogen_treatment constr
_refine_ls_matrix_type full
_refine_ls_number_parameters 172
_refine_ls_number_reflns 2254
_refine_ls_number_restraints 1
_refine_ls_restrained_S_all 1.060
_refine_ls_R_factor_all 0.0455
_refine_ls_R_factor_gt 0.0363
_refine_ls_shift/su_max 0.000
_refine_ls_shift/su_mean 0.000
_refine_ls_structure_factor_coef Fsqd
_refine_ls_weighting_details 'w=1/[\s^2^(Fo^2^)+(0.0538P)^2^+0.6861P] where P=(Fo^2^+2Fc^2^)/3'
_refine_ls_weighting_scheme calc
_refine_ls_wR_factor_gt 0.0835
_refine_ls_wR_factor_ref 0.0876
_reflns_Friedel_coverage 0.818
_reflns_Friedel_fraction_full 0.964
_reflns_Friedel_fraction_max 0.964
_reflns_number_gt 2011
_reflns_number_total 2254
_reflns_threshold_expression 'I > 2\s(I)'
_cod_data_source_file jo0c00918_si_002.cif
_cod_data_source_block pPy
_cod_depositor_comments 'Adding full bibliography for 4038753--4038754.cif.'
_cod_original_cell_volume 4667.2(7)
_cod_database_code 4038754
_shelx_shelxl_version_number 2014/7
_shelx_space_group_comment
;
The symmetry employed for this shelxl refinement is uniquely defined
by the following loop, which should always be used as a source of
symmetry information in preference to the above space-group names.
They are only intended as comments.
;

loop_
_space_group_symop_operation_xyz
'x, y, z'
'-x, -y, z'
'x+1/4, -y+1/4, z+1/4'
'-x+1/4, y+1/4, z+1/4'
'x, y+1/2, z+1/2'
'-x, -y+1/2, z+1/2'
'x+1/4, -y+3/4, z+3/4'
'-x+1/4, y+3/4, z+3/4'
'x+1/2, y, z+1/2'
'-x+1/2, -y, z+1/2'
'x+3/4, -y+1/4, z+3/4'
'-x+3/4, y+1/4, z+3/4'
'x+1/2, y+1/2, z'
'-x+1/2, -y+1/2, z'
'x+3/4, -y+3/4, z+1/4'
'-x+3/4, y+3/4, z+1/4'

loop_
_atom_site_label
_atom_site_type_symbol
_atom_site_fract_x
_atom_site_fract_y
_atom_site_fract_z
_atom_site_U_iso_or_equiv
_atom_site_adp_type
_atom_site_occupancy
_atom_site_site_symmetry_order
_atom_site_calc_flag
_atom_site_refinement_flags_posn
_atom_site_refinement_flags_adp
_atom_site_refinement_flags_occupancy
_atom_site_disorder_assembly
_atom_site_disorder_group
S9 S 0.58248(4) 0.79411(2) 0.53487(14) 0.0205(2) Uani 1 1 d . . . . .
F1 F 0.24703(11) 0.80553(7) 0.4471(4) 0.0447(7) Uani 1 1 d . . . . .
O2 O 0.64159(13) 0.79606(7) 0.6545(4) 0.0288(6) Uani 1 1 d . . . . .
O1 O 0.59303(13) 0.80544(8) 0.3464(4) 0.0293(6) Uani 1 1 d . . . . .
N14 N 0.67124(14) 0.64167(9) 0.5244(5) 0.0254(7) Uani 1 1 d . . . . .
N10 N 0.52239(15) 0.82057(8) 0.6324(4) 0.0220(7) Uani 1 1 d . . . . .
H10 H 0.5334 0.8369 0.7195 0.026 Uiso 1 1 calc R U . . .
C7 C 0.47327(18) 0.74553(10) 0.5195(5) 0.0207(7) Uani 1 1 d . . . . .
H7 H 0.4527 0.7206 0.5050 0.025 Uiso 1 1 calc R U . . .
C6 C 0.45297(17) 0.81746(10) 0.5779(5) 0.0196(8) Uani 1 1 d . . . . .
C8 C 0.54266(17) 0.74652(10) 0.5347(6) 0.0195(7) Uani 1 1 d . . . . .
C11 C 0.58834(16) 0.71090(9) 0.5328(6) 0.0185(7) Uani 1 1 d . . . . .
C5 C 0.42792(16) 0.77969(9) 0.5238(5) 0.0185(7) Uani 1 1 d . . . . .
C1 C 0.40885(18) 0.85025(11) 0.5867(5) 0.0243(8) Uani 1 1 d . . . . .
H1 H 0.4260 0.8750 0.6234 0.029 Uiso 1 1 calc R U . . .
C2 C 0.33982(18) 0.84614(11) 0.5413(6) 0.0279(9) Uani 1 1 d . . . . .
H2 H 0.3100 0.8680 0.5458 0.033 Uiso 1 1 calc R U . . .
C3 C 0.31565(19) 0.80906(11) 0.4890(6) 0.0283(9) Uani 1 1 d . . . . .
C4 C 0.35688(18) 0.77595(12) 0.4790(5) 0.0247(8) Uani 1 1 d . . . . .
H4 H 0.3385 0.7514 0.4435 0.030 Uiso 1 1 calc R U . . .
C16 C 0.65807(18) 0.71242(11) 0.4855(6) 0.0274(9) Uani 1 1 d . . . . .
H16 H 0.6786 0.7367 0.4548 0.033 Uiso 1 1 calc R U . . .
C12 C 0.56149(18) 0.67344(10) 0.5790(5) 0.0226(8) Uani 1 1 d . . . . .
H12 H 0.5153 0.6709 0.6146 0.027 Uiso 1 1 calc R U . . .
C15 C 0.69700(19) 0.67766(11) 0.4843(6) 0.0303(9) Uani 1 1 d . . . . .
H15 H 0.7438 0.6795 0.4537 0.036 Uiso 1 1 calc R U . . .
C13 C 0.60406(19) 0.64015(10) 0.5713(5) 0.0265(8) Uani 1 1 d . . . . .
H13 H 0.5850 0.6154 0.6002 0.032 Uiso 1 1 calc R U . . .

loop_
_atom_site_aniso_label
_atom_site_aniso_U_11
_atom_site_aniso_U_22
_atom_site_aniso_U_33
_atom_site_aniso_U_23
_atom_site_aniso_U_13
_atom_site_aniso_U_12
S9 0.0204(4) 0.0126(4) 0.0285(5) -0.0014(4) -0.0006(4) -0.0015(3)
F1 0.0222(12) 0.0364(14) 0.0754(19) -0.0100(13) -0.0164(12) 0.0023(10)
O2 0.0237(14) 0.0192(14) 0.0434(17) -0.0071(12) -0.0077(12) -0.0006(10)
O1 0.0363(14) 0.0198(13) 0.0319(15) 0.0029(11) 0.0067(12) -0.0037(11)
N14 0.0269(16) 0.0173(15) 0.0321(18) -0.0078(15) 0.0015(16) 0.0052(11)
N10 0.0218(15) 0.0136(15) 0.0305(18) -0.0074(12) -0.0049(13) -0.0011(11)
C7 0.0285(17) 0.0131(17) 0.0204(19) -0.0021(14) 0.0019(18) -0.0045(14)
C6 0.0202(18) 0.0202(19) 0.0185(19) 0.0003(13) -0.0021(15) 0.0001(13)
C8 0.0280(19) 0.0106(16) 0.0201(17) -0.0001(14) 0.0000(18) -0.0003(13)
C11 0.0241(16) 0.0149(16) 0.0166(15) -0.0050(16) 0.0000(17) 0.0038(13)
C5 0.0206(17) 0.0178(16) 0.0170(17) -0.0001(16) 0.0032(16) -0.0007(13)
C1 0.0276(19) 0.0149(17) 0.030(2) -0.0015(14) -0.0035(18) -0.0034(14)
C2 0.0276(18) 0.023(2) 0.033(2) -0.0012(18) -0.0035(19) 0.0061(14)
C3 0.0188(17) 0.027(2) 0.039(2) -0.0038(17) -0.0080(16) 0.0006(15)
C4 0.0265(19) 0.0235(19) 0.024(2) -0.0045(14) -0.0031(16) -0.0049(15)
C16 0.0264(18) 0.0158(18) 0.040(2) -0.0061(16) 0.0043(17) -0.0028(14)
C12 0.0211(16) 0.0184(18) 0.028(2) -0.0040(14) 0.0044(16) 0.0008(14)
C15 0.0214(19) 0.025(2) 0.045(3) -0.0075(17) 0.0034(18) -0.0024(15)
C13 0.0323(19) 0.0144(17) 0.033(2) 0.0004(15) 0.0043(18) 0.0012(14)

loop_
_atom_type_symbol
_atom_type_description
_atom_type_scat_dispersion_real
_atom_type_scat_dispersion_imag
_atom_type_scat_source
C C 0.0033 0.0016 'International Tables Vol C Tables 4.2.6.8 and 6.1.1.4'
H H 0.0000 0.0000 'International Tables Vol C Tables 4.2.6.8 and 6.1.1.4'
F F 0.0171 0.0103 'International Tables Vol C Tables 4.2.6.8 and 6.1.1.4'
N N 0.0061 0.0033 'International Tables Vol C Tables 4.2.6.8 and 6.1.1.4'
O O 0.0106 0.0060 'International Tables Vol C Tables 4.2.6.8 and 6.1.1.4'
S S 0.1246 0.1234 'International Tables Vol C Tables 4.2.6.8 and 6.1.1.4'

loop_
_geom_angle_atom_site_label_1
_geom_angle_atom_site_label_2
_geom_angle_atom_site_label_3
_geom_angle
_geom_angle_site_symmetry_1
_geom_angle_site_symmetry_3
_geom_angle_publ_flag
O1 S9 O2 116.85(17) . . ?
O1 S9 N10 111.87(16) . . ?
O2 S9 N10 106.25(16) . . ?
O1 S9 C8 107.43(17) . . ?
O2 S9 C8 112.73(16) . . ?
N10 S9 C8 100.54(16) . . ?
C15 N14 C13 116.7(3) . . ?
C6 N10 S9 121.3(2) . . ?
C6 N10 H10 119.3 . . ?
S9 N10 H10 119.3 . . ?
C8 C7 C5 125.7(3) . . ?
C8 C7 H7 117.2 . . ?
C5 C7 H7 117.2 . . ?
C1 C6 N10 120.9(3) . . ?
C1 C6 C5 120.8(3) . . ?
N10 C6 C5 118.2(3) . . ?
C7 C8 C11 124.8(3) . . ?
C7 C8 S9 117.0(2) . . ?
C11 C8 S9 117.8(2) . . ?
C16 C11 C12 116.8(3) . . ?
C16 C11 C8 123.2(3) . . ?
C12 C11 C8 120.0(3) . . ?
C6 C5 C4 118.4(3) . . ?
C6 C5 C7 120.7(3) . . ?
C4 C5 C7 120.9(3) . . ?
C2 C1 C6 120.0(3) . . ?
C2 C1 H1 120.0 . . ?
C6 C1 H1 120.0 . . ?
C1 C2 C3 118.8(3) . . ?
C1 C2 H2 120.6 . . ?
C3 C2 H2 120.6 . . ?
F1 C3 C4 118.9(3) . . ?
F1 C3 C2 117.9(3) . . ?
C4 C3 C2 123.3(3) . . ?
C3 C4 C5 118.7(3) . . ?
C3 C4 H4 120.7 . . ?
C5 C4 H4 120.7 . . ?
C15 C16 C11 119.7(3) . . ?
C15 C16 H16 120.1 . . ?
C11 C16 H16 120.1 . . ?
C13 C12 C11 119.6(3) . . ?
C13 C12 H12 120.2 . . ?
C11 C12 H12 120.2 . . ?
N14 C15 C16 123.7(3) . . ?
N14 C15 H15 118.1 . . ?
C16 C15 H15 118.1 . . ?
N14 C13 C12 123.5(3) . . ?
N14 C13 H13 118.2 . . ?
C12 C13 H13 118.2 . . ?

loop_
_geom_bond_atom_site_label_1
_geom_bond_atom_site_label_2
_geom_bond_distance
_geom_bond_site_symmetry_2
_geom_bond_publ_flag
S9 O1 1.430(3) . ?
S9 O2 1.432(3) . ?
S9 N10 1.619(3) . ?
S9 C8 1.768(3) . ?
F1 C3 1.362(4) . ?
N14 C15 1.335(5) . ?
N14 C13 1.339(4) . ?
N10 C6 1.398(4) . ?
N10 H10 0.8600 . ?
C7 C8 1.342(4) . ?
C7 C5 1.439(5) . ?
C7 H7 0.9300 . ?
C6 C1 1.390(5) . ?
C6 C5 1.409(5) . ?
C8 C11 1.482(4) . ?
C11 C16 1.387(5) . ?
C11 C12 1.397(5) . ?
C5 C4 1.412(5) . ?
C1 C2 1.377(5) . ?
C1 H1 0.9300 . ?
C2 C3 1.378(5) . ?
C2 H2 0.9300 . ?
C3 C4 1.365(5) . ?
C4 H4 0.9300 . ?
C16 C15 1.384(5) . ?
C16 H16 0.9300 . ?
C12 C13 1.385(5) . ?
C12 H12 0.9300 . ?
C15 H15 0.9300 . ?
C13 H13 0.9300 . ?

loop_
_geom_hbond_atom_site_label_D
_geom_hbond_atom_site_label_H
_geom_hbond_atom_site_label_A
_geom_hbond_distance_DH
_geom_hbond_distance_HA
_geom_hbond_distance_DA
_geom_hbond_angle_DHA
_geom_hbond_site_symmetry_A
N10 H10 N14 0.86 2.07 2.810(4) 143.8 4_655
